data_4068124
loop_
_publ_author_name
'Alsabeh, Pamela G.'
'McDonald, Robert'
'Stradiotto, Mark'

_publ_section_title
;
 Stoichiometric Reactivity Relevant to the Mor-DalPhos/Pd-Catalyzed
 Cross-Coupling of Ammonia and 1-Bromo-2-(phenylethynyl)benzene
;
_journal_issue 3
_journal_name_full Organometallics
_journal_page_first 1049
_journal_paper_doi 10.1021/om201122q
_journal_volume 31
_journal_year 2012
_chemical_absolute_configuration ad
_chemical_formula_moiety 'C44 H51 Br N O P Pd, C H2 Cl2'
_chemical_formula_sum 'C45 H53 Br Cl2 N O P Pd'
_chemical_formula_weight 912.06
_chemical_name_systematic
; 
 ? 
;
_space_group_IT_number 19
_symmetry_cell_setting orthorhombic
_symmetry_space_group_name_Hall 'P 2ac 2ab'
_symmetry_space_group_name_H-M 'P 21 21 21'
_atom_sites_solution_hydrogens geom
_atom_sites_solution_primary direct
_atom_sites_solution_secondary difmap
_audit_creation_method SHELXL-97
_cell_angle_alpha 90.00
_cell_angle_beta 90.00
_cell_angle_gamma 90.00
_cell_formula_units_Z 4
_cell_length_a 10.9036(3)
_cell_length_b 14.6554(4)
_cell_length_c 25.5143(6)
_cell_measurement_reflns_used 9883
_cell_measurement_temperature 173(2)
_cell_measurement_theta_max 21.77
_cell_measurement_theta_min 2.33
_cell_volume 4077.10(18)
_computing_cell_refinement 'Bruker SAINT'
_computing_data_collection 'Bruker APEX2'
_computing_data_reduction 'Bruker SAINT'
_computing_molecular_graphics 'Bruker SHELXTL'
_computing_publication_material 'Bruker SHELXTL'
_computing_structure_refinement 'SHELXL-97 (Sheldrick, 2008)'
_computing_structure_solution 'DIRDIF-2008 (Beurskens et al., 2008)'
_diffrn_ambient_temperature 173(2)
_diffrn_measured_fraction_theta_full 0.999
_diffrn_measured_fraction_theta_max 0.999
_diffrn_measurement_device_type 'Bruker APEX-II CCD'
_diffrn_measurement_method '\w scans'
_diffrn_radiation_monochromator graphite
_diffrn_radiation_source 'fine-focus sealed tube'
_diffrn_radiation_type MoK\a
_diffrn_radiation_wavelength 0.71073
_diffrn_reflns_av_R_equivalents 0.0198
_diffrn_reflns_av_sigmaI/netI 0.0200
_diffrn_reflns_limit_h_max 14
_diffrn_reflns_limit_h_min -14
_diffrn_reflns_limit_k_max 19
_diffrn_reflns_limit_k_min -19
_diffrn_reflns_limit_l_max 33
_diffrn_reflns_limit_l_min -33
_diffrn_reflns_number 37022
_diffrn_reflns_theta_full 27.51
_diffrn_reflns_theta_max 27.51
_diffrn_reflns_theta_min 1.60
_exptl_absorpt_coefficient_mu 1.641
_exptl_absorpt_correction_T_max 0.8610
_exptl_absorpt_correction_T_min 0.5088
_exptl_absorpt_correction_type integration
_exptl_absorpt_process_details 'SADABS (Sheldrick, 2008)'
_exptl_crystal_colour colourless
_exptl_crystal_density_diffrn 1.486
_exptl_crystal_density_method 'not measured'
_exptl_crystal_description prism
_exptl_crystal_F_000 1872
_exptl_crystal_size_max 0.48
_exptl_crystal_size_mid 0.17
_exptl_crystal_size_min 0.09
_refine_diff_density_max 1.108
_refine_diff_density_min -0.753
_refine_diff_density_rms 0.097
_refine_ls_abs_structure_details 'Flack H D (1983), Acta Cryst. A39, 876-881'
_refine_ls_abs_structure_Flack 0.021(6)
_refine_ls_extinction_method none
_refine_ls_goodness_of_fit_ref 1.076
_refine_ls_hydrogen_treatment constr
_refine_ls_matrix_type full
_refine_ls_number_parameters 478
_refine_ls_number_reflns 9345
_refine_ls_number_restraints 0
_refine_ls_restrained_S_all 1.076
_refine_ls_R_factor_all 0.0296
_refine_ls_R_factor_gt 0.0282
_refine_ls_shift/su_max 0.002
_refine_ls_shift/su_mean 0.000
_refine_ls_structure_factor_coef Fsqd
_refine_ls_weighting_details 'calc w=1/[\s^2^(Fo^2^)+(0.0577P)^2^+1.8878P] where P=(Fo^2^+2Fc^2^)/3'
_refine_ls_weighting_scheme calc
_refine_ls_wR_factor_gt 0.0835
_refine_ls_wR_factor_ref 0.0849
_reflns_number_gt 9018
_reflns_number_total 9345
_reflns_threshold_expression I>2\s(I)
_cod_data_source_file om201122q_si_001.cif
_cod_data_source_block dal1158
_cod_depositor_comments
;
The following automatic conversions were performed:

'_symmetry_cell_setting' value 'Orthorhombic' changed to
'orthorhombic' according to
/home/saulius/struct/CIF-dictionaries/cif_core.dic dictionary named
'cif_core.dic' version 2.4.1 from 2010-06-29.

Automatic conversion script
Id: cif_fix_values 1715 2011-07-08 13:25:40Z adriana 
;
_cod_database_code 4068124

loop_
_symmetry_equiv_pos_as_xyz
'x, y, z'
'-x+1/2, -y, z+1/2'
'-x, y+1/2, -z+1/2'
'x+1/2, -y+1/2, -z'

loop_
_atom_site_label
_atom_site_type_symbol
_atom_site_fract_x
_atom_site_fract_y
_atom_site_fract_z
_atom_site_U_iso_or_equiv
_atom_site_adp_type
_atom_site_occupancy
_atom_site_symmetry_multiplicity
_atom_site_calc_flag
_atom_site_refinement_flags
Pd Pd 0.457479(18) 0.064056(13) 0.181477(7) 0.01822(6) Uani 1 1 d .
Br Br 0.63781(3) -0.02455(2) 0.146983(14) 0.03412(8) Uani 1 1 d .
P P 0.28971(6) 0.13183(5) 0.21678(3) 0.01863(13) Uani 1 1 d .
O O 0.3743(7) -0.1669(3) 0.0654(2) 0.117(2) Uani 1 1 d .
N N 0.3237(2) -0.03082(16) 0.14390(9) 0.0213(5) Uani 1 1 d .
C1 C 0.1663(2) 0.0587(2) 0.19116(10) 0.0211(5) Uani 1 1 d .
C2 C 0.1957(3) -0.0155(2) 0.15892(11) 0.0226(5) Uani 1 1 d .
C3 C 0.1008(3) -0.0722(2) 0.14087(13) 0.0310(6) Uani 1 1 d .
H3 H 0.1208 -0.1243 0.1205 0.037 Uiso 1 1 calc R
C4 C -0.0204(3) -0.0541(2) 0.15194(14) 0.0342(7) Uani 1 1 d .
H4 H -0.0831 -0.0929 0.1388 0.041 Uiso 1 1 calc R
C5 C -0.0506(3) 0.0210(2) 0.18241(12) 0.0280(5) Uani 1 1 d .
H5 H -0.1340 0.0346 0.1898 0.034 Uiso 1 1 calc R
C6 C 0.0417(3) 0.0759(2) 0.20192(11) 0.0256(5) Uani 1 1 d .
H6 H 0.0206 0.1267 0.2232 0.031 Uiso 1 1 calc R
C7 C 0.3627(3) -0.1288(2) 0.15438(14) 0.0334(7) Uani 1 1 d .
H7A H 0.4510 -0.1285 0.1633 0.040 Uiso 1 1 calc R
H7B H 0.3178 -0.1506 0.1857 0.040 Uiso 1 1 calc R
C8 C 0.3438(5) -0.1958(4) 0.1120(2) 0.0711(16) Uani 1 1 d .
H8A H 0.3922 -0.2512 0.1201 0.085 Uiso 1 1 calc R
H8B H 0.2562 -0.2135 0.1115 0.085 Uiso 1 1 calc R
C9 C 0.3042(6) -0.0824(5) 0.04874(16) 0.089(2) Uani 1 1 d .
H9A H 0.2147 -0.0932 0.0507 0.106 Uiso 1 1 calc R
H9B H 0.3256 -0.0651 0.0124 0.106 Uiso 1 1 calc R
C10 C 0.3426(3) -0.0075(2) 0.08706(11) 0.0307(7) Uani 1 1 d .
H10A H 0.4305 0.0063 0.0814 0.037 Uiso 1 1 calc R
H10B H 0.2956 0.0485 0.0789 0.037 Uiso 1 1 calc R
C11 C 0.5870(2) 0.14937(18) 0.20878(11) 0.0203(5) Uani 1 1 d .
C12 C 0.6433(3) 0.2116(2) 0.17330(11) 0.0236(5) Uani 1 1 d .
C13 C 0.7455(3) 0.2626(2) 0.18875(13) 0.0279(6) Uani 1 1 d .
H13 H 0.7812 0.3047 0.1649 0.034 Uiso 1 1 calc R
C14 C 0.7957(3) 0.2522(2) 0.23856(13) 0.0292(6) Uani 1 1 d .
H14 H 0.8647 0.2874 0.2490 0.035 Uiso 1 1 calc R
C15 C 0.7429(3) 0.1896(2) 0.27266(12) 0.0276(6) Uani 1 1 d .
H15 H 0.7770 0.1809 0.3066 0.033 Uiso 1 1 calc R
C16 C 0.6406(3) 0.13951(19) 0.25757(11) 0.0238(5) Uani 1 1 d .
H16 H 0.6064 0.0970 0.2816 0.029 Uiso 1 1 calc R
C17 C 0.5968(3) 0.2250(2) 0.12115(12) 0.0275(6) Uani 1 1 d .
C18 C 0.5610(3) 0.2427(2) 0.07771(12) 0.0305(6) Uani 1 1 d .
C19 C 0.5122(3) 0.2693(2) 0.02777(12) 0.0307(7) Uani 1 1 d .
C20 C 0.4253(3) 0.2166(3) 0.00261(14) 0.0382(8) Uani 1 1 d .
H20 H 0.4025 0.1591 0.0168 0.046 Uiso 1 1 calc R
C21 C 0.3711(4) 0.2472(3) -0.04335(15) 0.0452(9) Uani 1 1 d .
H21 H 0.3103 0.2110 -0.0601 0.054 Uiso 1 1 calc R
C22 C 0.4046(4) 0.3293(3) -0.06464(14) 0.0464(9) Uani 1 1 d .
H22 H 0.3670 0.3500 -0.0960 0.056 Uiso 1 1 calc R
C23 C 0.4920(4) 0.3813(3) -0.04083(16) 0.0499(10) Uani 1 1 d .
H23 H 0.5153 0.4379 -0.0560 0.060 Uiso 1 1 calc R
C24 C 0.5471(4) 0.3527(3) 0.00506(14) 0.0432(8) Uani 1 1 d .
H24 H 0.6083 0.3893 0.0212 0.052 Uiso 1 1 calc R
C31 C 0.2776(3) 0.1184(2) 0.29029(11) 0.0226(5) Uani 1 1 d .
C32 C 0.3375(3) 0.0245(2) 0.30233(11) 0.0251(6) Uani 1 1 d .
H32A H 0.2892 -0.0246 0.2855 0.030 Uiso 1 1 calc R
H32B H 0.4215 0.0229 0.2876 0.030 Uiso 1 1 calc R
C33 C 0.3430(3) 0.0078(2) 0.36202(12) 0.0308(6) Uani 1 1 d .
H33 H 0.3824 -0.0525 0.3692 0.037 Uiso 1 1 calc R
C34 C 0.2115(3) 0.0084(2) 0.38395(13) 0.0347(7) Uani 1 1 d .
H34A H 0.1629 -0.0406 0.3671 0.042 Uiso 1 1 calc R
H34B H 0.2134 -0.0033 0.4222 0.042 Uiso 1 1 calc R
C35 C 0.1523(3) 0.1007(2) 0.37321(13) 0.0333(7) Uani 1 1 d .
H35 H 0.0671 0.1006 0.3877 0.040 Uiso 1 1 calc R
C36 C 0.1464(3) 0.1162(2) 0.31334(12) 0.0278(6) Uani 1 1 d .
H36A H 0.1044 0.1747 0.3059 0.033 Uiso 1 1 calc R
H36B H 0.0988 0.0665 0.2967 0.033 Uiso 1 1 calc R
C37 C 0.3522(3) 0.19485(19) 0.31774(12) 0.0261(5) Uani 1 1 d .
H37A H 0.4366 0.1964 0.3035 0.031 Uiso 1 1 calc R
H37B H 0.3134 0.2548 0.3109 0.031 Uiso 1 1 calc R
C38 C 0.3564(3) 0.1767(2) 0.37722(12) 0.0316(7) Uani 1 1 d .
H38 H 0.4046 0.2262 0.3946 0.038 Uiso 1 1 calc R
C39 C 0.4180(3) 0.0846(2) 0.38807(12) 0.0346(7) Uani 1 1 d .
H39A H 0.4227 0.0740 0.4263 0.042 Uiso 1 1 calc R
H39B H 0.5025 0.0848 0.3739 0.042 Uiso 1 1 calc R
C40 C 0.2255(4) 0.1766(2) 0.39914(13) 0.0366(7) Uani 1 1 d .
H40A H 0.2277 0.1670 0.4375 0.044 Uiso 1 1 calc R
H40B H 0.1860 0.2362 0.3922 0.044 Uiso 1 1 calc R
C41 C 0.2498(2) 0.25008(18) 0.19296(11) 0.0209(5) Uani 1 1 d .
C42 C 0.2308(3) 0.2400(2) 0.13297(11) 0.0265(6) Uani 1 1 d .
H42A H 0.3053 0.2134 0.1169 0.032 Uiso 1 1 calc R
H42B H 0.1613 0.1981 0.1261 0.032 Uiso 1 1 calc R
C43 C 0.2041(3) 0.3336(2) 0.10801(13) 0.0325(7) Uani 1 1 d .
H43 H 0.1913 0.3261 0.0694 0.039 Uiso 1 1 calc R
C44 C 0.0875(3) 0.3736(2) 0.13304(15) 0.0359(7) Uani 1 1 d .
H44A H 0.0683 0.4334 0.1169 0.043 Uiso 1 1 calc R
H44B H 0.0173 0.3322 0.1268 0.043 Uiso 1 1 calc R
C45 C 0.1076(3) 0.3856(2) 0.19213(13) 0.0307(7) Uani 1 1 d .
H45 H 0.0321 0.4125 0.2082 0.037 Uiso 1 1 calc R
C46 C 0.1344(3) 0.2930(2) 0.21778(13) 0.0279(6) Uani 1 1 d .
H46A H 0.0634 0.2517 0.2128 0.034 Uiso 1 1 calc R
H46B H 0.1473 0.3013 0.2559 0.034 Uiso 1 1 calc R
C47 C 0.3590(3) 0.31582(19) 0.20229(12) 0.0247(6) Uani 1 1 d .
H47A H 0.3723 0.3240 0.2404 0.030 Uiso 1 1 calc R
H47B H 0.4347 0.2897 0.1869 0.030 Uiso 1 1 calc R
C48 C 0.3312(3) 0.40898(19) 0.17662(13) 0.0271(6) Uani 1 1 d .
H48 H 0.4019 0.4511 0.1827 0.033 Uiso 1 1 calc R
C49 C 0.3104(3) 0.3986(2) 0.11758(13) 0.0313(7) Uani 1 1 d .
H49A H 0.2919 0.4588 0.1019 0.038 Uiso 1 1 calc R
H49B H 0.3856 0.3745 0.1008 0.038 Uiso 1 1 calc R
C50 C 0.2158(3) 0.4500(2) 0.20124(14) 0.0313(7) Uani 1 1 d .
H50A H 0.2285 0.4589 0.2393 0.038 Uiso 1 1 calc R
H50B H 0.1984 0.5102 0.1853 0.038 Uiso 1 1 calc R
Cl1S Cl 0.1712(2) 0.38370(16) 0.49456(10) 0.0760(5) Uani 0.67 1 d P
Cl2S Cl 0.3914(2) 0.49775(17) 0.50926(9) 0.0878(8) Uani 0.67 1 d P
Cl3S Cl 0.4059(2) 0.3032(2) 0.52339(9) 0.0845(7) Uani 0.67 1 d P
C1S C 0.3348(6) 0.3926(4) 0.4880(2) 0.0769(17) Uani 1 1 d .
H1SA H 0.3559 0.3854 0.4505 0.092 Uiso 1 1 d R
H1SB H 0.3743 0.3433 0.5085 0.092 Uiso 0.33 1 d PR
H1SC H 0.3636 0.4525 0.5011 0.092 Uiso 0.33 1 d PR
H1SD H 0.2448 0.3901 0.4927 0.092 Uiso 0.33 1 d PR

loop_
_atom_site_aniso_label
_atom_site_aniso_U_11
_atom_site_aniso_U_22
_atom_site_aniso_U_33
_atom_site_aniso_U_23
_atom_site_aniso_U_13
_atom_site_aniso_U_12
Pd 0.01367(9) 0.02193(9) 0.01904(9) -0.00138(8) -0.00040(7) -0.00020(7)
Br 0.01840(14) 0.04207(17) 0.04187(18) -0.01648(14) -0.00111(12) 0.00486(12)
P 0.0137(3) 0.0221(3) 0.0201(3) -0.0017(3) 0.0006(2) -0.0017(2)
O 0.216(7) 0.051(2) 0.085(3) -0.029(2) 0.050(4) -0.030(3)
N 0.0191(11) 0.0220(11) 0.0228(11) 0.0003(9) -0.0005(9) -0.0011(9)
C1 0.0192(12) 0.0233(12) 0.0209(12) 0.0020(10) -0.0008(9) -0.0027(10)
C2 0.0197(13) 0.0246(13) 0.0235(13) 0.0016(11) -0.0015(10) -0.0038(11)
C3 0.0254(14) 0.0309(15) 0.0367(16) -0.0075(13) -0.0033(12) -0.0057(13)
C4 0.0211(14) 0.0395(17) 0.0420(17) -0.0018(14) -0.0055(12) -0.0122(13)
C5 0.0163(12) 0.0350(14) 0.0327(14) 0.0079(13) -0.0028(13) -0.0059(11)
C6 0.0204(13) 0.0283(14) 0.0282(13) 0.0011(10) 0.0003(11) -0.0025(12)
C7 0.0269(15) 0.0214(13) 0.0519(19) 0.0040(13) 0.0031(15) 0.0015(12)
C8 0.060(3) 0.057(3) 0.096(4) -0.035(3) -0.025(3) 0.022(2)
C9 0.113(5) 0.129(6) 0.0233(18) -0.020(2) 0.006(2) -0.077(4)
C10 0.0288(16) 0.0429(17) 0.0206(13) 0.0015(12) -0.0025(11) -0.0077(13)
C11 0.0133(11) 0.0192(12) 0.0286(14) 0.0006(10) 0.0019(10) 0.0007(10)
C12 0.0176(12) 0.0276(13) 0.0257(14) 0.0015(11) 0.0018(11) 0.0006(10)
C13 0.0197(13) 0.0277(13) 0.0364(16) 0.0018(12) 0.0042(12) -0.0016(11)
C14 0.0221(14) 0.0283(14) 0.0373(16) -0.0072(12) -0.0001(12) -0.0041(11)
C15 0.0238(14) 0.0325(15) 0.0265(14) -0.0053(12) -0.0037(11) 0.0022(12)
C16 0.0222(13) 0.0220(12) 0.0272(14) -0.0001(11) -0.0010(11) 0.0029(11)
C17 0.0204(13) 0.0331(15) 0.0290(15) 0.0038(12) 0.0046(11) -0.0005(12)
C18 0.0227(15) 0.0414(17) 0.0274(14) 0.0048(12) 0.0032(12) -0.0011(13)
C19 0.0283(16) 0.0404(17) 0.0234(14) 0.0060(12) 0.0032(11) 0.0057(13)
C20 0.038(2) 0.0466(19) 0.0306(16) 0.0060(14) 0.0022(13) -0.0038(15)
C21 0.0336(18) 0.064(2) 0.0375(18) 0.0010(17) -0.0108(15) -0.0012(18)
C22 0.041(2) 0.070(3) 0.0288(16) 0.0147(17) -0.0027(15) 0.0102(19)
C23 0.059(3) 0.046(2) 0.044(2) 0.0181(17) -0.0024(18) -0.0026(18)
C24 0.048(2) 0.0455(19) 0.0361(17) 0.0079(15) -0.0028(17) -0.0081(18)
C31 0.0181(13) 0.0266(13) 0.0229(13) 0.0007(10) 0.0008(10) -0.0024(10)
C32 0.0223(14) 0.0275(13) 0.0256(13) 0.0026(11) 0.0022(10) -0.0015(11)
C33 0.0330(17) 0.0334(16) 0.0260(15) 0.0056(12) 0.0026(12) 0.0004(13)
C34 0.0380(18) 0.0392(17) 0.0269(15) 0.0052(13) 0.0089(13) -0.0049(14)
C35 0.0314(17) 0.0412(17) 0.0273(15) 0.0011(13) 0.0104(13) -0.0021(14)
C36 0.0225(14) 0.0343(15) 0.0267(14) 0.0001(12) 0.0060(12) -0.0013(11)
C37 0.0298(14) 0.0258(13) 0.0229(12) -0.0042(12) 0.0007(12) -0.0039(11)
C38 0.0385(18) 0.0353(16) 0.0211(14) -0.0041(12) 0.0015(13) -0.0046(14)
C39 0.0344(17) 0.0446(19) 0.0249(14) 0.0013(13) -0.0039(12) -0.0014(14)
C40 0.044(2) 0.0408(18) 0.0246(14) -0.0043(13) 0.0086(14) -0.0001(15)
C41 0.0154(12) 0.0216(12) 0.0259(14) -0.0003(10) 0.0004(10) 0.0019(10)
C42 0.0289(15) 0.0266(14) 0.0242(13) 0.0003(11) -0.0036(11) 0.0003(12)
C43 0.0390(18) 0.0312(16) 0.0274(14) 0.0041(12) -0.0045(13) 0.0044(14)
C44 0.0286(15) 0.0288(15) 0.050(2) 0.0058(14) -0.0114(14) 0.0034(13)
C45 0.0209(15) 0.0257(14) 0.0456(19) -0.0011(13) 0.0027(12) 0.0052(11)
C46 0.0186(13) 0.0264(14) 0.0388(16) 0.0010(12) 0.0052(12) 0.0016(11)
C47 0.0181(13) 0.0232(13) 0.0327(14) 0.0010(11) 0.0003(11) -0.0004(11)
C48 0.0240(14) 0.0224(12) 0.0350(16) 0.0002(12) 0.0019(12) -0.0009(10)
C49 0.0325(16) 0.0280(14) 0.0333(16) 0.0070(12) 0.0055(13) 0.0041(13)
C50 0.0269(15) 0.0250(15) 0.0420(17) -0.0005(12) 0.0028(13) 0.0023(12)
Cl1S 0.0625(12) 0.0773(13) 0.0881(14) -0.0075(11) 0.0032(10) -0.0061(10)
Cl2S 0.0979(16) 0.0928(14) 0.0726(12) -0.0529(11) 0.0472(12) -0.0457(13)
Cl3S 0.0661(12) 0.1200(19) 0.0673(12) 0.0317(12) 0.0016(10) -0.0224(13)
C1S 0.086(4) 0.087(4) 0.058(3) -0.010(3) 0.017(3) -0.026(3)

loop_
_atom_type_symbol
_atom_type_description
_atom_type_scat_dispersion_real
_atom_type_scat_dispersion_imag
_atom_type_scat_source
C C 0.0033 0.0016 'International Tables Vol C Tables 4.2.6.8 and 6.1.1.4'
H H 0.0000 0.0000 'International Tables Vol C Tables 4.2.6.8 and 6.1.1.4'
N N 0.0061 0.0033 'International Tables Vol C Tables 4.2.6.8 and 6.1.1.4'
O O 0.0106 0.0060 'International Tables Vol C Tables 4.2.6.8 and 6.1.1.4'
P P 0.1023 0.0942 'International Tables Vol C Tables 4.2.6.8 and 6.1.1.4'
Cl Cl 0.1484 0.1585 'International Tables Vol C Tables 4.2.6.8 and 6.1.1.4'
Br Br -0.2901 2.4595 'International Tables Vol C Tables 4.2.6.8 and 6.1.1.4'
Pd Pd -0.9988 1.0072 'International Tables Vol C Tables 4.2.6.8 and 6.1.1.4'

loop_
_geom_angle_atom_site_label_1
_geom_angle_atom_site_label_2
_geom_angle_atom_site_label_3
_geom_angle
C11 Pd N 174.48(10)
C11 Pd P 99.01(8)
N Pd P 85.19(6)
C11 Pd Br 83.87(8)
N Pd Br 92.24(6)
P Pd Br 174.57(2)
C1 P C41 104.59(12)
C1 P C31 103.92(12)
C41 P C31 113.52(13)
C1 P Pd 101.17(9)
C41 P Pd 117.39(9)
C31 P Pd 113.88(9)
C8 O C9 113.0(5)
C2 N C10 110.4(2)
C2 N C7 111.4(2)
C10 N C7 110.2(2)
C2 N Pd 114.54(17)
C10 N Pd 100.54(17)
C7 N Pd 109.26(18)
C2 C1 C6 118.3(3)
C2 C1 P 119.6(2)
C6 C1 P 122.1(2)
C1 C2 C3 118.9(3)
C1 C2 N 119.4(2)
C3 C2 N 121.7(3)
C4 C3 C2 121.8(3)
C3 C4 C5 119.7(3)
C6 C5 C4 119.4(3)
C5 C6 C1 121.9(3)
C8 C7 N 117.4(3)
O C8 C7 114.6(5)
O C9 C10 105.6(4)
N C10 C9 114.6(3)
C16 C11 C12 117.2(3)
C16 C11 Pd 122.9(2)
C12 C11 Pd 118.7(2)
C13 C12 C11 120.4(3)
C13 C12 C17 118.0(3)
C11 C12 C17 121.6(3)
C14 C13 C12 120.9(3)
C15 C14 C13 118.7(3)
C16 C15 C14 120.5(3)
C11 C16 C15 122.2(3)
C18 C17 C12 175.2(4)
C17 C18 C19 175.4(4)
C20 C19 C24 118.7(3)
C20 C19 C18 121.0(3)
C24 C19 C18 120.1(3)
C19 C20 C21 120.3(4)
C22 C21 C20 120.3(4)
C23 C22 C21 120.1(3)
C22 C23 C24 120.8(4)
C23 C24 C19 119.7(4)
C36 C31 C37 109.2(2)
C36 C31 C32 107.2(2)
C37 C31 C32 109.3(2)
C36 C31 P 116.3(2)
C37 C31 P 109.63(19)
C32 C31 P 105.01(19)
C33 C32 C31 110.6(2)
C34 C33 C39 109.5(3)
C34 C33 C32 108.8(3)
C39 C33 C32 109.3(3)
C35 C34 C33 109.5(3)
C40 C35 C34 110.4(3)
C40 C35 C36 110.1(3)
C34 C35 C36 109.1(3)
C35 C36 C31 109.9(3)
C38 C37 C31 109.6(2)
C40 C38 C39 109.9(3)
C40 C38 C37 109.4(3)
C39 C38 C37 110.0(3)
C38 C39 C33 109.4(3)
C35 C40 C38 109.3(3)
C46 C41 C47 108.1(2)
C46 C41 C42 109.5(2)
C47 C41 C42 108.3(2)
C46 C41 P 115.46(19)
C47 C41 P 110.14(19)
C42 C41 P 105.13(18)
C43 C42 C41 110.4(2)
C49 C43 C44 109.0(3)
C49 C43 C42 110.3(3)
C44 C43 C42 108.9(3)
C45 C44 C43 109.5(3)
C50 C45 C44 109.3(3)
C50 C45 C46 109.5(3)
C44 C45 C46 110.2(3)
C45 C46 C41 109.9(2)
C48 C47 C41 109.5(2)
C50 C48 C49 108.7(3)
C50 C48 C47 109.6(3)
C49 C48 C47 111.0(2)
C43 C49 C48 109.5(3)
C45 C50 C48 109.3(2)
Cl2S C1S Cl3S 109.9(4)
Cl2S C1S Cl1S 112.7(4)
Cl3S C1S Cl1S 109.4(3)

loop_
_geom_bond_atom_site_label_1
_geom_bond_atom_site_label_2
_geom_bond_distance
Pd C11 2.011(3)
Pd N 2.232(2)
Pd P 2.2681(7)
Pd Br 2.5154(4)
P C1 1.841(3)
P C41 1.887(3)
P C31 1.890(3)
O C8 1.306(8)
O C9 1.516(9)
N C2 1.464(4)
N C10 1.504(4)
N C7 1.521(4)
C1 C2 1.401(4)
C1 C6 1.408(4)
C2 C3 1.404(4)
C3 C4 1.378(4)
C4 C5 1.387(5)
C5 C6 1.381(4)
C7 C8 1.475(6)
C9 C10 1.528(6)
C11 C16 1.383(4)
C11 C12 1.424(4)
C12 C13 1.398(4)
C12 C17 1.437(4)
C13 C14 1.392(5)
C14 C15 1.390(5)
C15 C16 1.389(4)
C17 C18 1.203(4)
C18 C19 1.434(4)
C19 C20 1.381(5)
C19 C24 1.406(5)
C20 C21 1.388(5)
C21 C22 1.370(6)
C22 C23 1.363(6)
C23 C24 1.381(5)
C31 C36 1.547(4)
C31 C37 1.552(4)
C31 C32 1.554(4)
C32 C33 1.543(4)
C33 C34 1.538(5)
C33 C39 1.541(5)
C34 C35 1.524(5)
C35 C40 1.521(5)
C35 C36 1.546(4)
C37 C38 1.542(4)
C38 C40 1.533(5)
C38 C39 1.534(5)
C41 C46 1.543(4)
C41 C47 1.550(4)
C41 C42 1.552(4)
C42 C43 1.541(4)
C43 C49 1.520(5)
C43 C44 1.539(5)
C44 C45 1.534(5)
C45 C50 1.528(4)
C45 C46 1.536(4)
C47 C48 1.544(4)
C48 C50 1.530(4)
C48 C49 1.531(5)
Cl1S C1S 1.797(7)
Cl2S C1S 1.746(6)
Cl3S C1S 1.770(7)

loop_
_geom_torsion_atom_site_label_1
_geom_torsion_atom_site_label_2
_geom_torsion_atom_site_label_3
_geom_torsion_atom_site_label_4
_geom_torsion
C11 Pd P C1 178.12(12)
N Pd P C1 1.73(11)
Br Pd P C1 -60.2(2)
C11 Pd P C41 65.07(13)
N Pd P C41 -111.32(12)
Br Pd P C41 -173.3(2)
C11 Pd P C31 -71.05(13)
N Pd P C31 112.56(12)
Br Pd P C31 50.6(3)
C11 Pd N C2 -143.4(10)
P Pd N C2 -3.62(18)
Br Pd N C2 171.58(18)
C11 Pd N C10 -25.0(11)
P Pd N C10 114.72(17)
Br Pd N C10 -70.08(17)
C11 Pd N C7 90.9(11)
P Pd N C7 -129.35(19)
Br Pd N C7 45.85(18)
C41 P C1 C2 122.5(2)
C31 P C1 C2 -118.2(2)
Pd P C1 C2 0.1(2)
C41 P C1 C6 -56.1(3)
C31 P C1 C6 63.2(3)
Pd P C1 C6 -178.5(2)
C6 C1 C2 C3 -3.1(4)
P C1 C2 C3 178.3(2)
C6 C1 C2 N 175.4(2)
P C1 C2 N -3.2(4)
C10 N C2 C1 -107.8(3)
C7 N C2 C1 129.4(3)
Pd N C2 C1 4.8(3)
C10 N C2 C3 70.6(4)
C7 N C2 C3 -52.1(4)
Pd N C2 C3 -176.8(2)
C1 C2 C3 C4 3.2(5)
N C2 C3 C4 -175.3(3)
C2 C3 C4 C5 -1.1(5)
C3 C4 C5 C6 -1.0(5)
C4 C5 C6 C1 1.0(4)
C2 C1 C6 C5 1.1(4)
P C1 C6 C5 179.7(2)
C2 N C7 C8 89.5(4)
C10 N C7 C8 -33.4(4)
Pd N C7 C8 -143.0(4)
C9 O C8 C7 -59.0(7)
N C7 C8 O 43.4(7)
C8 O C9 C10 64.2(6)
C2 N C10 C9 -81.3(4)
C7 N C10 C9 42.2(5)
Pd N C10 C9 157.4(4)
O C9 C10 N -55.3(5)
N Pd C11 C16 -134.5(10)
P Pd C11 C16 86.1(2)
Br Pd C11 C16 -89.2(2)
N Pd C11 C12 33.0(12)
P Pd C11 C12 -106.4(2)
Br Pd C11 C12 78.3(2)
C16 C11 C12 C13 -2.5(4)
Pd C11 C12 C13 -170.7(2)
C16 C11 C12 C17 178.3(3)
Pd C11 C12 C17 10.1(4)
C11 C12 C13 C14 1.3(4)
C17 C12 C13 C14 -179.4(3)
C12 C13 C14 C15 0.6(5)
C13 C14 C15 C16 -1.2(5)
C12 C11 C16 C15 1.9(4)
Pd C11 C16 C15 169.6(2)
C14 C15 C16 C11 -0.1(4)
C13 C12 C17 C18 -30(4)
C11 C12 C17 C18 149(4)
C12 C17 C18 C19 -60(7)
C17 C18 C19 C20 -104(5)
C17 C18 C19 C24 72(5)
C24 C19 C20 C21 -2.0(6)
C18 C19 C20 C21 174.2(4)
C19 C20 C21 C22 1.0(6)
C20 C21 C22 C23 0.2(7)
C21 C22 C23 C24 -0.6(7)
C22 C23 C24 C19 -0.4(7)
C20 C19 C24 C23 1.7(6)
C18 C19 C24 C23 -174.6(4)
C1 P C31 C36 -40.6(2)
C41 P C31 C36 72.4(2)
Pd P C31 C36 -149.78(19)
C1 P C31 C37 -165.1(2)
C41 P C31 C37 -52.1(2)
Pd P C31 C37 85.8(2)
C1 P C31 C32 77.7(2)
C41 P C31 C32 -169.33(17)
Pd P C31 C32 -31.5(2)
C36 C31 C32 C33 -60.1(3)
C37 C31 C32 C33 58.1(3)
P C31 C32 C33 175.6(2)
C31 C32 C33 C34 60.5(3)
C31 C32 C33 C39 -59.1(3)
C39 C33 C34 C35 59.1(3)
C32 C33 C34 C35 -60.3(3)
C33 C34 C35 C40 -59.8(3)
C33 C34 C35 C36 61.3(3)
C40 C35 C36 C31 59.2(4)
C34 C35 C36 C31 -62.1(3)
C37 C31 C36 C35 -57.8(3)
C32 C31 C36 C35 60.4(3)
P C31 C36 C35 177.5(2)
C36 C31 C37 C38 58.8(3)
C32 C31 C37 C38 -58.1(3)
P C31 C37 C38 -172.6(2)
C31 C37 C38 C40 -60.7(3)
C31 C37 C38 C39 60.2(3)
C40 C38 C39 C33 59.4(3)
C37 C38 C39 C33 -61.1(3)
C34 C33 C39 C38 -59.0(3)
C32 C33 C39 C38 60.1(3)
C34 C35 C40 C38 59.9(3)
C36 C35 C40 C38 -60.6(4)
C39 C38 C40 C35 -59.6(3)
C37 C38 C40 C35 61.3(4)
C1 P C41 C46 68.4(2)
C31 P C41 C46 -44.2(2)
Pd P C41 C46 179.50(18)
C1 P C41 C47 -168.87(19)
C31 P C41 C47 78.5(2)
Pd P C41 C47 -57.7(2)
C1 P C41 C42 -52.4(2)
C31 P C41 C42 -165.05(19)
Pd P C41 C42 58.7(2)
C46 C41 C42 C43 58.4(3)
C47 C41 C42 C43 -59.3(3)
P C41 C42 C43 -177.0(2)
C41 C42 C43 C49 59.9(3)
C41 C42 C43 C44 -59.7(3)
C49 C43 C44 C45 -59.9(3)
C42 C43 C44 C45 60.5(3)
C43 C44 C45 C50 59.6(3)
C43 C44 C45 C46 -60.8(3)
C50 C45 C46 C41 -61.0(3)
C44 C45 C46 C41 59.3(3)
C47 C41 C46 C45 60.2(3)
C42 C41 C46 C45 -57.5(3)
P C41 C46 C45 -175.9(2)
C46 C41 C47 C48 -59.9(3)
C42 C41 C47 C48 58.7(3)
P C41 C47 C48 173.17(19)
C41 C47 C48 C50 60.6(3)
C41 C47 C48 C49 -59.6(3)
C44 C43 C49 C48 61.0(3)
C42 C43 C49 C48 -58.5(3)
C50 C48 C49 C43 -61.8(3)
C47 C48 C49 C43 58.9(3)
C44 C45 C50 C48 -60.4(3)
C46 C45 C50 C48 60.4(3)
C49 C48 C50 C45 61.1(3)
C47 C48 C50 C45 -60.3(3)
